data_7131690
loop_
_publ_author_name
'Ye, Hao'
'Zhu, Xi-Wei'
'Pan, Yi-Yun'
'Sun, Jie'
'Sun, Fei'
'Wu, Xin-Xing'

_publ_section_title
;
 Highly regioselective and stereoselective cascade reductive cyclization
 of &#x3b4;-ketoamide: practical access to oxa-bridged benzazepines.
;
_journal_issue 49
_journal_name_full 'Chemical communications (Cambridge, England)'
_journal_page_first 7587
_journal_page_last 7590
_journal_paper_doi 10.1039/d3cc01495a
_journal_volume 59
_journal_year 2023
_chemical_formula_sum 'C19 H20 Cl N O'
_chemical_formula_weight 313.81
_space_group_crystal_system triclinic
_space_group_IT_number 2
_space_group_name_Hall '-P 1'
_space_group_name_H-M_alt 'P -1'
_atom_sites_solution_hydrogens geom
_audit_creation_method SHELXL-2014/7
_audit_update_record
;
2023-03-16 deposited with the CCDC.	2023-05-19 downloaded from the CCDC.
;
_cell_angle_alpha 109.224(14)
_cell_angle_beta 91.783(15)
_cell_angle_gamma 96.951(14)
_cell_formula_units_Z 2
_cell_length_a 7.564(9)
_cell_length_b 10.371(12)
_cell_length_c 11.366(14)
_cell_measurement_reflns_used 3483
_cell_measurement_temperature 273(2)
_cell_measurement_theta_max 27.5975
_cell_measurement_theta_min 2.7205
_cell_volume 833.3(17)
_computing_structure_refinement 'SHELXL-2014/7 (Sheldrick, 2014)'
_diffrn_ambient_temperature 273(2)
_diffrn_measured_fraction_theta_full 0.999
_diffrn_measured_fraction_theta_max 0.863
_diffrn_measurement_device_type Bruker
_diffrn_radiation_type MoK\a
_diffrn_radiation_wavelength 0.71073
_diffrn_reflns_av_R_equivalents 0.1891
_diffrn_reflns_av_unetI/netI 0.1226
_diffrn_reflns_Laue_measured_fraction_full 0.999
_diffrn_reflns_Laue_measured_fraction_max 0.863
_diffrn_reflns_limit_h_max 8
_diffrn_reflns_limit_h_min -8
_diffrn_reflns_limit_k_max 12
_diffrn_reflns_limit_k_min -12
_diffrn_reflns_limit_l_max 13
_diffrn_reflns_limit_l_min -13
_diffrn_reflns_number 16878
_diffrn_reflns_point_group_measured_fraction_full 0.999
_diffrn_reflns_point_group_measured_fraction_max 0.863
_diffrn_reflns_theta_full 24.995
_diffrn_reflns_theta_max 24.995
_diffrn_reflns_theta_min 3.198
_exptl_absorpt_coefficient_mu 0.231
_exptl_crystal_colour colorless
_exptl_crystal_density_diffrn 1.251
_exptl_crystal_description block
_exptl_crystal_F_000 332
_refine_diff_density_max 0.597
_refine_diff_density_min -0.442
_refine_diff_density_rms 0.085
_refine_ls_extinction_method none
_refine_ls_goodness_of_fit_ref 1.355
_refine_ls_hydrogen_treatment constr
_refine_ls_matrix_type full
_refine_ls_number_parameters 202
_refine_ls_number_reflns 2920
_refine_ls_number_restraints 0
_refine_ls_restrained_S_all 1.355
_refine_ls_R_factor_all 0.2439
_refine_ls_R_factor_gt 0.1879
_refine_ls_shift/su_max 0.000
_refine_ls_shift/su_mean 0.000
_refine_ls_structure_factor_coef Fsqd
_refine_ls_weighting_details 'w=1/[\s^2^(Fo^2^)+(0.1000P)^2^+1.2950P] where P=(Fo^2^+2Fc^2^)/3'
_refine_ls_weighting_scheme calc
_refine_ls_wR_factor_gt 0.2712
_refine_ls_wR_factor_ref 0.2955
_reflns_Friedel_coverage 0.000
_reflns_number_gt 1895
_reflns_number_total 2920
_reflns_threshold_expression 'I > 2\s(I)'
_cod_data_source_file d3cc01495a2.cif
_cod_data_source_block 20210322wuxx_0m_a
_cod_depositor_comments 'Adding full bibliography for 7131690.cif.'
_cod_database_code 7131690
_shelx_shelxl_version_number 2014/7
_shelx_space_group_comment
;
The symmetry employed for this shelxl refinement is uniquely defined
by the following loop, which should always be used as a source of
symmetry information in preference to the above space-group names.
They are only intended as comments.
;

loop_
_space_group_symop_operation_xyz
'x, y, z'
'-x, -y, -z'

loop_
_atom_site_label
_atom_site_type_symbol
_atom_site_fract_x
_atom_site_fract_y
_atom_site_fract_z
_atom_site_U_iso_or_equiv
_atom_site_adp_type
_atom_site_occupancy
_atom_site_site_symmetry_order
_atom_site_calc_flag
_atom_site_refinement_flags_posn
_atom_site_refinement_flags_adp
_atom_site_refinement_flags_occupancy
_atom_site_disorder_assembly
_atom_site_disorder_group
C1 C 1.0927(8) 0.7864(6) 0.8952(5) 0.0334(15) Uani 1 1 d . . . . .
C2 C 0.9346(9) 0.8291(6) 0.8664(6) 0.0394(17) Uani 1 1 d . . . . .
H2 H 0.9351 0.9163 0.8601 0.047 Uiso 1 1 calc R U . . .
C3 C 0.7759(8) 0.7396(6) 0.8473(6) 0.0387(17) Uani 1 1 d . . . . .
H3 H 0.6694 0.7690 0.8307 0.046 Uiso 1 1 calc R U . . .
C4 C 0.7723(7) 0.6064(5) 0.8523(5) 0.0246(14) Uani 1 1 d . . . . .
C5 C 0.9335(8) 0.5667(6) 0.8806(5) 0.0355(16) Uani 1 1 d . . . . .
H5 H 0.9342 0.4786 0.8845 0.043 Uiso 1 1 calc R U . . .
C6 C 1.0936(8) 0.6559(6) 0.9032(6) 0.0376(17) Uani 1 1 d . . . . .
H6 H 1.1996 0.6284 0.9234 0.045 Uiso 1 1 calc R U . . .
C7 C 0.5956(8) 0.5114(6) 0.8313(5) 0.0314(15) Uani 1 1 d . . . . .
H7 H 0.5083 0.5631 0.8819 0.038 Uiso 1 1 calc R U . . .
C8 C 0.5184(8) 0.4527(6) 0.6931(5) 0.0336(15) Uani 1 1 d . . . . .
H8 H 0.5094 0.5303 0.6630 0.040 Uiso 1 1 calc R U . . .
C9 C 0.3267(8) 0.3758(7) 0.6878(6) 0.0455(18) Uani 1 1 d . . . . .
H9A H 0.2991 0.3034 0.6074 0.055 Uiso 1 1 calc R U . . .
H9B H 0.2404 0.4398 0.6971 0.055 Uiso 1 1 calc R U . . .
C10 C 0.3144(9) 0.3121(7) 0.7944(6) 0.0471(18) Uani 1 1 d . . . . .
H10 H 0.2891 0.3841 0.8704 0.057 Uiso 1 1 calc R U . . .
C11 C 0.5018(8) 0.2745(6) 0.8174(6) 0.0359(16) Uani 1 1 d . . . . .
H11 H 0.4901 0.2272 0.8791 0.043 Uiso 1 1 calc R U . . .
C12 C 0.1675(10) 0.1921(8) 0.7678(8) 0.066(2) Uani 1 1 d . . . . .
H12A H 0.0554 0.2207 0.7527 0.099 Uiso 1 1 calc R U . . .
H12B H 0.1621 0.1607 0.8383 0.099 Uiso 1 1 calc R U . . .
H12C H 0.1915 0.1185 0.6954 0.099 Uiso 1 1 calc R U . . .
C13 C 0.6033(12) 0.0448(7) 0.7123(8) 0.066(2) Uani 1 1 d . . . . .
H13A H 0.5743 -0.0238 0.6312 0.099 Uiso 1 1 calc R U . . .
H13B H 0.5298 0.0213 0.7716 0.099 Uiso 1 1 calc R U . . .
H13C H 0.7268 0.0487 0.7373 0.099 Uiso 1 1 calc R U . . .
C14 C 0.6645(8) 0.2304(6) 0.6207(5) 0.0366(16) Uani 1 1 d . . . . .
C15 C 0.7779(10) 0.1516(7) 0.5399(6) 0.052(2) Uani 1 1 d . . . . .
H15 H 0.7920 0.0650 0.5434 0.062 Uiso 1 1 calc R U . . .
C16 C 0.8702(10) 0.1996(8) 0.4544(7) 0.060(2) Uani 1 1 d . . . . .
H16 H 0.9436 0.1447 0.4017 0.072 Uiso 1 1 calc R U . . .
C17 C 0.8527(10) 0.3285(8) 0.4480(6) 0.053(2) Uani 1 1 d . . . . .
H17 H 0.9149 0.3616 0.3922 0.064 Uiso 1 1 calc R U . . .
C18 C 0.7402(9) 0.4070(7) 0.5267(6) 0.0416(17) Uani 1 1 d . . . . .
H18 H 0.7286 0.4938 0.5228 0.050 Uiso 1 1 calc R U . . .
C19 C 0.6428(8) 0.3611(6) 0.6122(5) 0.0325(15) Uani 1 1 d . . . . .
Cl1 Cl 1.2961(2) 0.89812(19) 0.92212(18) 0.0581(7) Uani 1 1 d . . . . .
N1 N 0.5713(8) 0.1795(5) 0.7072(5) 0.0449(15) Uani 1 1 d . . . . .
O1 O 0.6228(5) 0.3978(4) 0.8742(3) 0.0366(11) Uani 1 1 d . . . . .

loop_
_atom_site_aniso_label
_atom_site_aniso_U_11
_atom_site_aniso_U_22
_atom_site_aniso_U_33
_atom_site_aniso_U_23
_atom_site_aniso_U_13
_atom_site_aniso_U_12
C1 0.034(4) 0.040(4) 0.023(3) 0.004(3) 0.006(3) 0.011(3)
C2 0.048(5) 0.031(4) 0.043(4) 0.013(3) 0.002(3) 0.012(3)
C3 0.031(4) 0.044(4) 0.045(4) 0.016(3) -0.004(3) 0.019(3)
C4 0.029(4) 0.029(3) 0.017(3) 0.004(2) 0.001(2) 0.015(3)
C5 0.043(4) 0.031(4) 0.039(4) 0.016(3) 0.003(3) 0.015(3)
C6 0.029(4) 0.042(4) 0.044(4) 0.012(3) 0.002(3) 0.018(3)
C7 0.034(4) 0.039(4) 0.027(3) 0.014(3) 0.004(3) 0.018(3)
C8 0.032(4) 0.038(4) 0.039(4) 0.024(3) -0.007(3) 0.007(3)
C9 0.037(4) 0.053(4) 0.050(4) 0.023(3) -0.010(3) 0.005(3)
C10 0.047(5) 0.050(4) 0.042(4) 0.016(3) -0.005(3) 0.000(4)
C11 0.043(4) 0.041(4) 0.030(4) 0.022(3) -0.003(3) 0.002(3)
C12 0.051(5) 0.073(5) 0.078(6) 0.036(5) 0.001(4) -0.005(4)
C13 0.085(6) 0.048(5) 0.071(6) 0.028(4) 0.007(5) 0.007(4)
C14 0.045(4) 0.034(4) 0.022(3) 0.002(3) -0.005(3) -0.001(3)
C15 0.073(5) 0.037(4) 0.041(4) 0.010(3) -0.006(4) 0.000(4)
C16 0.067(5) 0.054(5) 0.040(5) -0.009(4) 0.010(4) 0.008(4)
C17 0.065(5) 0.057(5) 0.029(4) 0.009(4) 0.006(4) -0.007(4)
C18 0.054(4) 0.038(4) 0.030(4) 0.013(3) -0.009(3) -0.003(3)
C19 0.036(4) 0.040(4) 0.021(3) 0.014(3) -0.014(3) -0.005(3)
Cl1 0.0441(12) 0.0557(12) 0.0699(13) 0.0190(10) 0.0002(9) -0.0041(9)
N1 0.066(4) 0.027(3) 0.044(3) 0.017(3) 0.000(3) 0.002(3)
O1 0.044(3) 0.040(3) 0.028(2) 0.015(2) -0.0052(19) 0.006(2)

loop_
_atom_type_symbol
_atom_type_description
_atom_type_scat_dispersion_real
_atom_type_scat_dispersion_imag
_atom_type_scat_source
C C 0.0033 0.0016 'International Tables Vol C Tables 4.2.6.8 and 6.1.1.4'
H H 0.0000 0.0000 'International Tables Vol C Tables 4.2.6.8 and 6.1.1.4'
N N 0.0061 0.0033 'International Tables Vol C Tables 4.2.6.8 and 6.1.1.4'
O O 0.0106 0.0060 'International Tables Vol C Tables 4.2.6.8 and 6.1.1.4'
Cl Cl 0.1484 0.1585 'International Tables Vol C Tables 4.2.6.8 and 6.1.1.4'

loop_
_geom_angle_atom_site_label_1
_geom_angle_atom_site_label_2
_geom_angle_atom_site_label_3
_geom_angle
_geom_angle_site_symmetry_1
_geom_angle_site_symmetry_3
_geom_angle_publ_flag
C6 C1 C2 120.9(6) . . ?
C6 C1 Cl1 118.9(5) . . ?
C2 C1 Cl1 120.2(5) . . ?
C3 C2 C1 119.0(6) . . ?
C3 C2 H2 120.5 . . ?
C1 C2 H2 120.5 . . ?
C2 C3 C4 121.6(6) . . ?
C2 C3 H3 119.2 . . ?
C4 C3 H3 119.2 . . ?
C5 C4 C3 117.8(6) . . ?
C5 C4 C7 122.1(5) . . ?
C3 C4 C7 120.1(5) . . ?
C6 C5 C4 121.6(6) . . ?
C6 C5 H5 119.2 . . ?
C4 C5 H5 119.2 . . ?
C1 C6 C5 119.1(5) . . ?
C1 C6 H6 120.4 . . ?
C5 C6 H6 120.4 . . ?
O1 C7 C4 108.3(4) . . ?
O1 C7 C8 108.9(5) . . ?
C4 C7 C8 114.0(5) . . ?
O1 C7 H7 108.5 . . ?
C4 C7 H7 108.5 . . ?
C8 C7 H7 108.5 . . ?
C19 C8 C7 110.5(5) . . ?
C19 C8 C9 113.0(5) . . ?
C7 C8 C9 108.5(5) . . ?
C19 C8 H8 108.2 . . ?
C7 C8 H8 108.2 . . ?
C9 C8 H8 108.2 . . ?
C8 C9 C10 109.8(5) . . ?
C8 C9 H9A 109.7 . . ?
C10 C9 H9A 109.7 . . ?
C8 C9 H9B 109.7 . . ?
C10 C9 H9B 109.7 . . ?
H9A C9 H9B 108.2 . . ?
C12 C10 C11 113.1(6) . . ?
C12 C10 C9 113.3(6) . . ?
C11 C10 C9 107.1(5) . . ?
C12 C10 H10 107.7 . . ?
C11 C10 H10 107.7 . . ?
C9 C10 H10 107.7 . . ?
O1 C11 N1 112.4(5) . . ?
O1 C11 C10 109.2(5) . . ?
N1 C11 C10 115.1(5) . . ?
O1 C11 H11 106.5 . . ?
N1 C11 H11 106.5 . . ?
C10 C11 H11 106.5 . . ?
C10 C12 H12A 109.5 . . ?
C10 C12 H12B 109.5 . . ?
H12A C12 H12B 109.5 . . ?
C10 C12 H12C 109.5 . . ?
H12A C12 H12C 109.5 . . ?
H12B C12 H12C 109.5 . . ?
N1 C13 H13A 109.5 . . ?
N1 C13 H13B 109.5 . . ?
H13A C13 H13B 109.5 . . ?
N1 C13 H13C 109.5 . . ?
H13A C13 H13C 109.5 . . ?
H13B C13 H13C 109.5 . . ?
C15 C14 C19 118.0(6) . . ?
C15 C14 N1 121.0(6) . . ?
C19 C14 N1 121.0(5) . . ?
C16 C15 C14 121.8(7) . . ?
C16 C15 H15 119.1 . . ?
C14 C15 H15 119.1 . . ?
C17 C16 C15 120.3(7) . . ?
C17 C16 H16 119.8 . . ?
C15 C16 H16 119.8 . . ?
C16 C17 C18 118.4(7) . . ?
C16 C17 H17 120.8 . . ?
C18 C17 H17 120.8 . . ?
C17 C18 C19 122.8(6) . . ?
C17 C18 H18 118.6 . . ?
C19 C18 H18 118.6 . . ?
C18 C19 C14 118.6(6) . . ?
C18 C19 C8 119.4(6) . . ?
C14 C19 C8 122.0(5) . . ?
C14 N1 C13 117.8(6) . . ?
C14 N1 C11 120.7(5) . . ?
C13 N1 C11 117.6(5) . . ?
C11 O1 C7 115.2(4) . . ?

loop_
_geom_bond_atom_site_label_1
_geom_bond_atom_site_label_2
_geom_bond_distance
_geom_bond_site_symmetry_2
_geom_bond_publ_flag
C1 C6 1.386(8) . ?
C1 C2 1.390(9) . ?
C1 Cl1 1.763(7) . ?
C2 C3 1.390(9) . ?
C2 H2 0.9300 . ?
C3 C4 1.399(8) . ?
C3 H3 0.9300 . ?
C4 C5 1.394(8) . ?
C4 C7 1.522(9) . ?
C5 C6 1.394(9) . ?
C5 H5 0.9300 . ?
C6 H6 0.9300 . ?
C7 O1 1.449(7) . ?
C7 C8 1.552(8) . ?
C7 H7 0.9800 . ?
C8 C19 1.526(9) . ?
C8 C9 1.557(9) . ?
C8 H8 0.9800 . ?
C9 C10 1.560(9) . ?
C9 H9A 0.9700 . ?
C9 H9B 0.9700 . ?
C10 C12 1.507(10) . ?
C10 C11 1.552(9) . ?
C10 H10 0.9800 . ?
C11 O1 1.423(7) . ?
C11 N1 1.473(8) . ?
C11 H11 0.9800 . ?
C12 H12A 0.9600 . ?
C12 H12B 0.9600 . ?
C12 H12C 0.9600 . ?
C13 N1 1.465(8) . ?
C13 H13A 0.9600 . ?
C13 H13B 0.9600 . ?
C13 H13C 0.9600 . ?
C14 C15 1.404(9) . ?
C14 C19 1.419(9) . ?
C14 N1 1.427(8) . ?
C15 C16 1.399(10) . ?
C15 H15 0.9300 . ?
C16 C17 1.384(10) . ?
C16 H16 0.9300 . ?
C17 C18 1.387(10) . ?
C17 H17 0.9300 . ?
C18 C19 1.406(9) . ?
C18 H18 0.9300 . ?
